data_7220955
loop_
_publ_author_name
'Akune, Yoko'
'Gontani, Haruyuki'
'Hirosawa, Risa'
'Koseki, Atsushi'
'Matsumoto, Shinya'

_publ_section_title
;
 The effects of molecular flexibility and substituents on conformational
 polymorphism in a series of 2,5-diamino-3,6-dicyanopyrazine dyes with
 highly flexible groups
;
_journal_issue 30
_journal_name_full CrystEngComm
_journal_page_first 5789
_journal_paper_doi 10.1039/C5CE01004G
_journal_volume 17
_journal_year 2015
_chemical_formula_moiety 'C34 H24 Cl4 N6'
_chemical_formula_sum 'C34 H24 Cl4 N6'
_chemical_formula_weight 658.42
_space_group_IT_number 14
_symmetry_cell_setting monoclinic
_symmetry_Int_Tables_number 14
_symmetry_space_group_name_Hall '-P 2yn'
_symmetry_space_group_name_H-M 'P 1 21/n 1'
_atom_sites_solution_hydrogens geom
_atom_sites_solution_primary direct
_atom_sites_solution_secondary difmap
_audit_update_record
;
2015-05-22 deposited with the CCDC.
2015-06-30 downloaded from the CCDC.
;
_cell_angle_alpha 90.0000
_cell_angle_beta 92.711(15)
_cell_angle_gamma 90.0000
_cell_formula_units_Z 2
_cell_length_a 7.6803(13)
_cell_length_b 18.549(4)
_cell_length_c 11.229(3)
_cell_measurement_reflns_used 9933
_cell_measurement_temperature 296
_cell_measurement_theta_max 68.25
_cell_measurement_theta_min 3.94
_cell_volume 1597.9(6)
_computing_cell_refinement 'RAPID AUTO'
_computing_data_collection 'RAPID AUTO (Rigaku, ????)'
_computing_data_reduction 'RAPID AUTO'
_computing_molecular_graphics 'CrystalStructure 4.0'
_computing_publication_material 'CrystalStructure 4.0 (Rigaku, 2010)'
_computing_structure_refinement 'SHELXL97 (Sheldrick, 2008)'
_computing_structure_solution 'SHELXS97 (Sheldrick, 2008)'
_diffrn_ambient_temperature 296
_diffrn_detector_area_resol_mean 10.000
_diffrn_measured_fraction_theta_full 0.927
_diffrn_measured_fraction_theta_max 0.927
_diffrn_measurement_device_type 'Rigaku R-AXIS RAPID'
_diffrn_measurement_method \w
_diffrn_radiation_type 'Cu K\a'
_diffrn_radiation_wavelength 1.54187
_diffrn_reflns_av_R_equivalents 0.0851
_diffrn_reflns_limit_h_max 9
_diffrn_reflns_limit_h_min -9
_diffrn_reflns_limit_k_max 21
_diffrn_reflns_limit_k_min -22
_diffrn_reflns_limit_l_max 13
_diffrn_reflns_limit_l_min -13
_diffrn_reflns_number 10621
_diffrn_reflns_theta_full 68.25
_diffrn_reflns_theta_max 68.25
_diffrn_standards_number 0
_exptl_absorpt_coefficient_mu 3.639
_exptl_absorpt_correction_T_max 0.695
_exptl_absorpt_correction_T_min 0.166
_exptl_absorpt_correction_type multi-scan
_exptl_absorpt_process_details 'ABSCOR (Rigaku, 1995)'
_exptl_crystal_colour orange
_exptl_crystal_density_diffrn 1.368
_exptl_crystal_density_method 'not measured'
_exptl_crystal_description needle
_exptl_crystal_F_000 676.00
_exptl_crystal_size_max 1.500
_exptl_crystal_size_mid 0.180
_exptl_crystal_size_min 0.100
_refine_diff_density_max 0.340
_refine_diff_density_min -0.440
_refine_ls_extinction_method none
_refine_ls_goodness_of_fit_ref 1.089
_refine_ls_hydrogen_treatment constr
_refine_ls_number_parameters 199
_refine_ls_number_reflns 2712
_refine_ls_number_restraints 0
_refine_ls_R_factor_gt 0.0650
_refine_ls_shift/su_max 0.000
_refine_ls_structure_factor_coef Fsqd
_refine_ls_weighting_details 'w = 1/[\s^2^(Fo^2^)+(0.0939P)^2^+0.1987P] where P=(Fo^2^+2Fc^2^)/3'
_refine_ls_weighting_scheme calc
_refine_ls_wR_factor_ref 0.1694
_reflns_number_gt 2143
_reflns_number_total 2712
_reflns_threshold_expression F^2^>2.0\s(F^2^)
_cod_data_source_file c5ce01004g2.cif
_cod_data_source_block pClo1
_cod_depositor_comments 'Adding full bibliography for 7220955--7220959.cif.'
_cod_database_code 7220955

loop_
_symmetry_equiv_pos_site_id
_symmetry_equiv_pos_as_xyz
1 +X,+Y,+Z
2 1/2-X,1/2+Y,1/2-Z
3 -X,-Y,-Z
4 1/2+X,1/2-Y,1/2+Z

loop_
_atom_site_label
_atom_site_type_symbol
_atom_site_fract_x
_atom_site_fract_y
_atom_site_fract_z
_atom_site_U_iso_or_equiv
_atom_site_adp_type
_atom_site_occupancy
_atom_site_symmetry_multiplicity
_atom_site_calc_flag
_atom_site_refinement_flags
Cl1 Cl 0.24107(11) 0.18254(5) 0.83447(8) 0.0879(4) Uani 1.0 4 d .
Cl2 Cl 1.48988(14) 0.36853(7) 1.07402(11) 0.1140(5) Uani 1.0 4 d .
N3 N 1.4423(4) 0.42976(15) 0.3892(3) 0.0805(9) Uani 1.0 4 d .
N14 N 0.8424(3) 0.42056(9) 0.67111(16) 0.0429(5) Uani 1.0 4 d .
N15 N 1.0704(3) 0.43407(9) 0.53970(17) 0.0417(5) Uani 1.0 4 d .
C4 C 1.3006(5) 0.39605(19) 0.9954(3) 0.0708(9) Uani 1.0 4 d .
C5 C 1.3089(5) 0.44671(19) 0.9064(3) 0.0747(9) Uani 1.0 4 d .
C6 C 1.1585(4) 0.46682(16) 0.8437(3) 0.0641(8) Uani 1.0 4 d .
C7 C 0.9990(4) 0.43661(13) 0.8679(3) 0.0502(7) Uani 1.0 4 d .
C8 C 0.9950(4) 0.38750(16) 0.9605(3) 0.0620(8) Uani 1.0 4 d .
C9 C 1.1432(5) 0.36729(18) 1.0248(3) 0.0729(9) Uani 1.0 4 d .
C10 C 1.1442(3) 0.47433(12) 0.4566(2) 0.0401(6) Uani 1.0 4 d .
C11 C 0.9259(3) 0.45950(11) 0.5855(2) 0.0385(5) Uani 1.0 4 d .
C12 C 0.8377(4) 0.45303(14) 0.7923(3) 0.0508(7) Uani 1.0 4 d .
C13 C 0.8685(4) 0.34189(12) 0.6713(3) 0.0452(6) Uani 1.0 4 d .
C16 C 1.3086(4) 0.44895(13) 0.4171(3) 0.0518(7) Uani 1.0 4 d .
C17 C 0.7105(3) 0.30423(12) 0.7159(2) 0.0430(6) Uani 1.0 4 d .
C18 C 0.5456(4) 0.31846(15) 0.6656(3) 0.0604(8) Uani 1.0 4 d .
C19 C 0.4014(4) 0.28242(18) 0.7018(3) 0.0668(8) Uani 1.0 4 d .
C20 C 0.4206(4) 0.23119(15) 0.7903(3) 0.0564(7) Uani 1.0 4 d .
C21 C 0.7261(4) 0.25274(13) 0.8047(3) 0.0471(6) Uani 1.0 4 d .
C22 C 0.5826(4) 0.21659(14) 0.8429(3) 0.0536(7) Uani 1.0 4 d .
H5 H 1.4152 0.4672 0.8888 0.0896 Uiso 1.0 4 calc R
H6 H 1.1640 0.5013 0.7838 0.0770 Uiso 1.0 4 calc R
H8 H 0.8888 0.3676 0.9797 0.0744 Uiso 1.0 4 calc R
H9 H 1.1374 0.3346 1.0873 0.0874 Uiso 1.0 4 calc R
H12A H 0.7368 0.4348 0.8315 0.0609 Uiso 1.0 4 calc R
H12B H 0.8249 0.5049 0.7847 0.0609 Uiso 1.0 4 calc R
H13A H 0.9699 0.3298 0.7221 0.0543 Uiso 1.0 4 calc R
H13B H 0.8893 0.3256 0.5911 0.0543 Uiso 1.0 4 calc R
H18 H 0.5326 0.3532 0.6061 0.0725 Uiso 1.0 4 calc R
H19 H 0.2918 0.2924 0.6670 0.0801 Uiso 1.0 4 calc R
H21 H 0.8357 0.2423 0.8393 0.0566 Uiso 1.0 4 calc R
H22 H 0.5947 0.1826 0.9037 0.0643 Uiso 1.0 4 calc R

loop_
_atom_site_aniso_label
_atom_site_aniso_U_11
_atom_site_aniso_U_22
_atom_site_aniso_U_33
_atom_site_aniso_U_12
_atom_site_aniso_U_13
_atom_site_aniso_U_23
Cl1 0.0590(6) 0.1174(8) 0.0878(7) -0.0394(5) 0.0095(4) 0.0155(5)
Cl2 0.0918(8) 0.1383(10) 0.1082(9) 0.0181(7) -0.0346(7) -0.0045(7)
N3 0.0587(16) 0.093(2) 0.092(2) 0.0287(14) 0.0254(15) 0.0099(16)
N14 0.0512(12) 0.0345(10) 0.0443(11) -0.0006(9) 0.0147(9) 0.0029(8)
N15 0.0428(11) 0.0348(10) 0.0484(11) 0.0046(8) 0.0107(9) 0.0034(8)
C4 0.072(2) 0.077(2) 0.0622(18) 0.0049(16) -0.0073(15) -0.0117(16)
C5 0.063(2) 0.096(3) 0.065(2) -0.0129(17) 0.0069(16) -0.0051(18)
C6 0.0672(19) 0.0712(19) 0.0548(16) -0.0131(15) 0.0106(14) 0.0049(14)
C7 0.0634(17) 0.0470(14) 0.0413(13) 0.0002(12) 0.0136(12) -0.0037(11)
C8 0.0709(19) 0.0639(17) 0.0517(16) -0.0089(14) 0.0085(14) 0.0064(13)
C9 0.092(3) 0.070(2) 0.0561(18) -0.0038(17) -0.0043(17) 0.0109(14)
C10 0.0384(12) 0.0363(11) 0.0466(13) 0.0027(9) 0.0117(10) 0.0018(10)
C11 0.0378(12) 0.0334(11) 0.0450(13) -0.0005(9) 0.0101(10) 0.0008(10)
C12 0.0560(16) 0.0484(13) 0.0494(15) 0.0054(12) 0.0182(12) -0.0004(11)
C13 0.0493(14) 0.0349(12) 0.0524(14) 0.0017(10) 0.0130(11) 0.0053(10)
C16 0.0516(15) 0.0472(14) 0.0579(16) 0.0127(11) 0.0163(13) 0.0085(12)
C17 0.0437(13) 0.0380(12) 0.0476(14) 0.0008(10) 0.0068(11) 0.0032(10)
C18 0.0514(16) 0.0626(17) 0.0671(18) 0.0032(13) 0.0014(13) 0.0235(14)
C19 0.0450(16) 0.081(2) 0.0735(19) -0.0032(14) -0.0031(14) 0.0168(16)
C20 0.0494(15) 0.0636(16) 0.0567(16) -0.0141(12) 0.0072(12) 0.0006(13)
C21 0.0442(14) 0.0457(13) 0.0515(15) -0.0021(10) 0.0012(11) 0.0088(11)
C22 0.0565(16) 0.0509(15) 0.0535(15) -0.0095(12) 0.0046(12) 0.0132(12)

loop_
_atom_type_symbol
_atom_type_description
_atom_type_scat_dispersion_real
_atom_type_scat_dispersion_imag
_atom_type_scat_source
C C 0.0181 0.0091
;
International Tables for Crystallography
(1992, Vol. C, Tables 4.2.6.8 and 6.1.1.4)
;
H H 0.0000 0.0000
;
International Tables for Crystallography
(1992, Vol. C, Table 6.1.1.4)
;
N N 0.0311 0.0180
;
International Tables for Crystallography
(1992, Vol. C, Tables 4.2.6.8 and 6.1.1.4)
;
Cl Cl 0.3639 0.7018
;
International Tables for Crystallography
(1992, Vol. C, Tables 4.2.6.8 and 6.1.1.4)
;

loop_
_geom_angle_atom_site_label_1
_geom_angle_atom_site_label_2
_geom_angle_atom_site_label_3
_geom_angle
_geom_angle_publ_flag
_geom_angle_site_symmetry_1
_geom_angle_site_symmetry_3
C11 N14 C12 117.10(18) yes . .
C11 N14 C13 116.81(19) yes . .
C12 N14 C13 114.09(18) yes . .
C10 N15 C11 117.30(19) yes . .
Cl2 C4 C5 120.2(3) yes . .
Cl2 C4 C9 119.1(3) yes . .
C5 C4 C9 120.7(3) yes . .
C4 C5 C6 119.4(3) yes . .
C5 C6 C7 121.2(3) yes . .
C6 C7 C8 117.7(3) yes . .
C6 C7 C12 121.4(3) yes . .
C8 C7 C12 120.8(3) yes . .
C7 C8 C9 121.9(3) yes . .
C4 C9 C8 119.0(3) yes . .
N15 C10 C11 123.4(2) yes . 3_766
N15 C10 C16 116.0(2) yes . .
C11 C10 C16 120.5(2) yes 3_766 .
N14 C11 N15 120.35(19) yes . .
N14 C11 C10 120.3(2) yes . 3_766
N15 C11 C10 119.3(2) yes . 3_766
N14 C12 C7 112.3(2) yes . .
N14 C13 C17 110.4(2) yes . .
N3 C16 C10 177.6(3) yes . .
C13 C17 C18 120.7(3) yes . .
C13 C17 C21 121.1(3) yes . .
C18 C17 C21 118.2(3) yes . .
C17 C18 C19 121.4(3) yes . .
C18 C19 C20 119.3(3) yes . .
Cl1 C20 C19 120.2(2) yes . .
Cl1 C20 C22 119.2(2) yes . .
C19 C20 C22 120.6(3) yes . .
C17 C21 C22 121.2(3) yes . .
C20 C22 C21 119.4(3) yes . .
C4 C5 H5 120.294 no . .
C6 C5 H5 120.299 no . .
C5 C6 H6 119.393 no . .
C7 C6 H6 119.396 no . .
C7 C8 H8 119.035 no . .
C9 C8 H8 119.045 no . .
C4 C9 H9 120.511 no . .
C8 C9 H9 120.506 no . .
N14 C12 H12A 109.137 no . .
N14 C12 H12B 109.135 no . .
C7 C12 H12A 109.140 no . .
C7 C12 H12B 109.141 no . .
H12A C12 H12B 107.867 no . .
N14 C13 H13A 109.581 no . .
N14 C13 H13B 109.575 no . .
C17 C13 H13A 109.569 no . .
C17 C13 H13B 109.566 no . .
H13A C13 H13B 108.113 no . .
C17 C18 H18 119.305 no . .
C19 C18 H18 119.304 no . .
C18 C19 H19 120.356 no . .
C20 C19 H19 120.345 no . .
C17 C21 H21 119.404 no . .
C22 C21 H21 119.412 no . .
C20 C22 H22 120.301 no . .
C21 C22 H22 120.304 no . .

loop_
_geom_bond_atom_site_label_1
_geom_bond_atom_site_label_2
_geom_bond_distance
_geom_bond_publ_flag
_geom_bond_site_symmetry_2
Cl1 C20 1.740(3) yes .
Cl2 C4 1.741(4) yes .
N3 C16 1.145(4) yes .
N14 C11 1.384(3) yes .
N14 C12 1.490(3) yes .
N14 C13 1.473(3) yes .
N15 C10 1.341(3) yes .
N15 C11 1.332(3) yes .
C4 C5 1.375(5) yes .
C4 C9 1.376(5) yes .
C5 C6 1.376(5) yes .
C6 C7 1.386(5) yes .
C7 C8 1.384(4) yes .
C7 C12 1.500(4) yes .
C8 C9 1.370(5) yes .
C10 C11 1.413(3) yes 3_766
C10 C16 1.437(4) yes .
C13 C17 1.506(4) yes .
C17 C18 1.387(4) yes .
C17 C21 1.382(4) yes .
C18 C19 1.372(5) yes .
C19 C20 1.378(5) yes .
C20 C22 1.378(4) yes .
C21 C22 1.376(4) yes .
C5 H5 0.930 no .
C6 H6 0.930 no .
C8 H8 0.930 no .
C9 H9 0.930 no .
C12 H12A 0.970 no .
C12 H12B 0.970 no .
C13 H13A 0.970 no .
C13 H13B 0.970 no .
C18 H18 0.930 no .
C19 H19 0.930 no .
C21 H21 0.930 no .
C22 H22 0.930 no .

loop_
_geom_contact_atom_site_label_1
_geom_contact_atom_site_label_2
_geom_contact_distance
_geom_contact_publ_flag
_geom_contact_site_symmetry_2
N3 N14 3.579(4) no 3_766
N3 N15 3.388(4) no .
N3 C11 3.517(4) no 3_766
N14 C6 3.153(4) no .
N14 C8 3.457(4) no .
N14 C10 3.563(3) no .
N14 C16 2.842(3) no 3_766
N14 C18 2.962(4) no .
N14 C21 3.587(3) no .
N15 N15 2.803(3) no 3_766
N15 C6 3.501(4) no .
N15 C12 3.441(4) no .
N15 C13 2.780(3) no .
C4 C7 2.769(5) no .
C5 C8 2.743(5) no .
C6 C9 2.754(5) no .
C6 C11 3.335(4) no .
C7 C11 3.222(4) no .
C7 C13 2.959(4) no .
C8 C13 3.451(4) no .
C10 C10 2.639(4) no 3_766
C10 C12 3.111(4) no 3_766
C11 C11 2.729(4) no 3_766
C11 C16 3.575(4) no .
C12 C16 3.137(4) no 3_766
C12 C17 3.038(4) no .
C17 C20 2.769(4) no .
C18 C22 2.750(4) no .
C19 C21 2.755(4) no .
Cl1 Cl2 3.5551(16) no 4_354
Cl1 N3 3.181(3) no 4_355
Cl2 Cl1 3.5551(16) no 4_655
N3 Cl1 3.181(3) no 4_654
N15 C22 3.566(4) no 4_554
C22 N15 3.566(4) no 4_455
Cl1 H19 2.8129 no .
Cl1 H22 2.7895 no .
Cl2 H5 2.8089 no .
Cl2 H9 2.7903 no .
N3 H12B 3.0189 no 3_766
N14 H6 3.1067 no .
N14 H18 2.7560 no .
N15 H6 3.0663 no .
N15 H13A 2.9465 no .
N15 H13B 2.5280 no .
C4 H6 3.2125 no .
C4 H8 3.2035 no .
C5 H9 3.2309 no .
C6 H8 3.2112 no .
C6 H12A 3.2896 no .
C6 H12B 2.7094 no .
C6 H13A 3.1987 no .
C7 H5 3.2442 no .
C7 H9 3.2452 no .
C7 H13A 2.5728 no .
C8 H6 3.2129 no .
C8 H12A 2.5556 no .
C8 H12B 3.1784 no .
C8 H13A 2.8809 no .
C8 H21 3.2315 no .
C9 H5 3.2298 no .
C10 H6 3.5344 no 3_766
C10 H12B 2.7583 no 3_766
C11 H6 2.9193 no .
C11 H12A 3.2133 no .
C11 H12B 2.5449 no .
C11 H13A 2.8647 no .
C11 H13B 2.5003 no .
C12 H6 2.6678 no .
C12 H8 2.6488 no .
C12 H13A 2.6367 no .
C12 H13B 3.3056 no .
C12 H18 3.5817 no .
C13 H8 3.4919 no .
C13 H12A 2.7194 no .
C13 H12B 3.3036 no .
C13 H18 2.6567 no .
C13 H21 2.6604 no .
C16 H12A 3.5316 no 3_766
C16 H12B 2.5884 no 3_766
C17 H8 3.4134 no .
C17 H12A 2.7500 no .
C17 H19 3.2439 no .
C17 H22 3.2408 no .
C18 H12A 3.1654 no .
C18 H13A 3.2974 no .
C18 H13B 2.8096 no .
C18 H21 3.2175 no .
C19 H22 3.2327 no .
C20 H18 3.2104 no .
C20 H21 3.2158 no .
C21 H8 3.1194 no .
C21 H12A 3.3903 no .
C21 H13A 2.5641 no .
C21 H13B 3.0717 no .
C21 H18 3.2160 no .
C22 H19 3.2331 no .
H5 H6 2.3014 no .
H6 H12A 3.5697 no .
H6 H12B 2.6057 no .
H6 H13A 3.5673 no .
H8 H9 2.2941 no .
H8 H12A 2.3453 no .
H8 H12B 3.3786 no .
H8 H13A 3.0688 no .
H8 H21 2.8271 no .
H12A H13A 2.9514 no .
H12A H18 3.2833 no .
H12B H13A 3.5148 no .
H13A H18 3.5715 no .
H13A H21 2.3571 no .
H13B H18 2.8000 no .
H13B H21 3.2298 no .
H18 H19 2.2970 no .
H21 H22 2.3024 no .
Cl1 H13B 3.0522 no 4_455
Cl1 H18 3.5732 no 4_455
Cl1 H21 3.3080 no 1_455
Cl2 H5 3.1564 no 3_867
Cl2 H8 3.2884 no 1_655
N3 H18 2.8763 no 1_655
N3 H21 3.3363 no 4_554
N3 H22 3.3968 no 4_554
N15 H19 3.4068 no 1_655
N15 H22 2.6608 no 4_554
C4 H5 3.5527 no 3_867
C4 H12B 3.2605 no 3_767
C5 H5 3.4449 no 3_867
C5 H12A 3.4381 no 1_655
C9 H12B 3.1950 no 3_767
C10 H22 2.9920 no 4_554
C12 H5 3.4794 no 1_455
C13 H19 3.3804 no 1_655
C13 H22 3.5710 no 4_554
C16 H18 3.2055 no 1_655
C16 H22 2.9416 no 4_554
C17 H9 2.9928 no 4_454
C18 H9 3.0646 no 4_454
C19 H9 3.1421 no 4_454
C19 H13A 3.4462 no 1_455
C20 H9 3.1332 no 4_454
C20 H13B 3.5573 no 4_455
C21 H9 2.9823 no 4_454
C22 H9 3.0711 no 4_454
C22 H13B 3.3130 no 4_455
H5 Cl2 3.1564 no 3_867
H5 C4 3.5527 no 3_867
H5 C5 3.4449 no 3_867
H5 C12 3.4794 no 1_655
H5 H5 3.0174 no 3_867
H5 H12A 2.6513 no 1_655
H5 H12B 3.4796 no 1_655
H8 Cl2 3.2884 no 1_455
H9 C17 2.9928 no 4_555
H9 C18 3.0646 no 4_555
H9 C19 3.1421 no 4_555
H9 C20 3.1332 no 4_555
H9 C21 2.9823 no 4_555
H9 C22 3.0711 no 4_555
H9 H12B 3.3123 no 3_767
H9 H13B 3.5460 no 4_555
H9 H18 3.5836 no 4_555
H9 H21 3.4580 no 4_555
H9 H22 3.5969 no 4_555
H12A C5 3.4381 no 1_455
H12A H5 2.6513 no 1_455
H12B C4 3.2605 no 3_767
H12B C9 3.1950 no 3_767
H12B H5 3.4796 no 1_455
H12B H9 3.3123 no 3_767
H13A C19 3.4462 no 1_655
H13A H19 2.6679 no 1_655
H13B Cl1 3.0522 no 4_554
H13B C20 3.5573 no 4_554
H13B C22 3.3130 no 4_554
H13B H9 3.5460 no 4_454
H13B H19 3.2264 no 1_655
H13B H22 2.6940 no 4_554
H18 Cl1 3.5732 no 4_554
H18 N3 2.8763 no 1_455
H18 C16 3.2055 no 1_455
H18 H9 3.5836 no 4_454
H19 N15 3.4068 no 1_455
H19 C13 3.3804 no 1_455
H19 H13A 2.6679 no 1_455
H19 H13B 3.2264 no 1_455
H19 H22 3.2903 no 4_454
H21 Cl1 3.3080 no 1_655
H21 N3 3.3363 no 4_455
H21 H9 3.4580 no 4_454
H22 N3 3.3968 no 4_455
H22 N15 2.6608 no 4_455
H22 C10 2.9920 no 4_455
H22 C13 3.5710 no 4_455
H22 C16 2.9416 no 4_455
H22 H9 3.5969 no 4_454
H22 H13B 2.6940 no 4_455
H22 H19 3.2903 no 4_555

loop_
_geom_torsion_atom_site_label_1
_geom_torsion_atom_site_label_2
_geom_torsion_atom_site_label_3
_geom_torsion_atom_site_label_4
_geom_torsion
_geom_torsion_publ_flag
_geom_torsion_site_symmetry_3
_geom_torsion_site_symmetry_4
C11 N14 C12 C7 -85.1(3) no . .
C12 N14 C11 N15 114.8(3) no . .
C12 N14 C11 C10 -66.9(3) no . 3_766
C11 N14 C13 C17 -149.74(17) no . .
C13 N14 C11 N15 -25.7(3) no . .
C13 N14 C11 C10 152.48(18) no . 3_766
C12 N14 C13 C17 68.5(3) no . .
C13 N14 C12 C7 56.5(3) no . .
C10 N15 C11 N14 179.63(18) no . .
C10 N15 C11 C10 1.4(3) no . 3_766
C11 N15 C10 C11 -1.5(3) no . 3_766
C11 N15 C10 C16 174.29(17) no . .
Cl2 C4 C5 C6 178.8(3) no . .
Cl2 C4 C9 C8 -178.2(2) no . .
C5 C4 C9 C8 2.9(5) no . .
C9 C4 C5 C6 -2.3(5) no . .
C4 C5 C6 C7 -0.4(5) no . .
C5 C6 C7 C8 2.4(4) no . .
C5 C6 C7 C12 -174.1(3) no . .
C6 C7 C8 C9 -1.8(4) no . .
C6 C7 C12 N14 69.7(3) no . .
C8 C7 C12 N14 -106.7(3) no . .
C12 C7 C8 C9 174.7(3) no . .
C7 C8 C9 C4 -0.8(5) no . .
N15 C10 C11 N14 179.73(18) no 3_766 3_766
N15 C10 C11 N15 1.5(4) no 3_766 3_766
C16 C10 C11 N14 4.1(4) no 3_766 3_766
C16 C10 C11 N15 -174.08(19) no 3_766 3_766
N14 C13 C17 C18 52.7(3) no . .
N14 C13 C17 C21 -129.7(2) no . .
C13 C17 C18 C19 177.3(2) no . .
C13 C17 C21 C22 -177.88(19) no . .
C18 C17 C21 C22 -0.2(4) no . .
C21 C17 C18 C19 -0.4(4) no . .
C17 C18 C19 C20 0.2(5) no . .
C18 C19 C20 Cl1 -177.8(3) no . .
C18 C19 C20 C22 0.6(5) no . .
Cl1 C20 C22 C21 177.22(17) no . .
C19 C20 C22 C21 -1.2(4) no . .
C17 C21 C22 C20 1.0(4) no . .
